data_2004076
loop_
_publ_author_name
'Kettani, M. H.'
'Avignant, D.'
'Metin, J.'

_publ_section_title
;
 NaM^II^Zr~2~F~11~ (M^II^ = Mn, Fe, Co, Ni, Zn) Fluorides
;
_journal_coden_ASTM ACSCEE
_journal_issue 11
_journal_name_full
;
 Acta Crystallographica, Section C: Crystal Structure Communications
;
_journal_page_first 2207
_journal_page_last 2210
_journal_paper_doi 10.1107/s0108270195006081
_journal_volume 51
_journal_year 1995
_chemical_formula_sum 'F11 Fe Na Zr2'
_chemical_formula_weight 470.26
_space_group_IT_number 12
_symmetry_cell_setting monoclinic
_symmetry_space_group_name_Hall '-C 2y'
_symmetry_space_group_name_H-M 'C 1 2/m 1'
_cell_angle_alpha 90
_cell_angle_beta 116.220(10)
_cell_angle_gamma 90
_cell_formula_units_Z 2
_cell_length_a 9.069(3)
_cell_length_b 6.7360(10)
_cell_length_c 7.7570(10)
_cell_measurement_temperature 293
_cell_volume 425.1(2)
_exptl_crystal_density_diffrn 3.67
_cod_original_sg_symbol_H-M 'C 2/m'
_cod_original_formula_sum 'Na Fe Zr2 F11'
_cod_database_code 2004076

loop_
_symmetry_equiv_pos_as_xyz
x,y,z
x,-y,z
-x,-y,-z
-x,y,-z
1/2+x,1/2+y,z
1/2+x,1/2-y,z
1/2-x,1/2-y,-z
1/2-x,1/2+y,-z

loop_
_atom_site_label
_atom_site_fract_x
_atom_site_fract_y
_atom_site_fract_z
_atom_site_B_iso_or_equiv
Na .0 .0 .0 3.36(4)
Fe .0 .0 .5 .713(4)
Zr .50364(2) .0 .23462(2) .609(2)
F(1) .0 .5 .5 2.76(4)
F(2) .0 .3301(2) .0 1.37(2)
F(3) .25040(10) .0 .6497(2) 1.86(3)
F(4) .2665(2) .0 .1094(3) 2.46(3)
F(5) .01430(10) .20760(10) .30950(10) 1.540(10)
